data_2017234
loop_
_publ_author_name
'Hatert, Fr\'ed\'eric'
'Keller, Paul'
'Lissner, Falk'
'Schleid, Thomas'

_publ_section_title
;
 Na~10~(Na,Mn)~7~Mn~43~(PO~4~)~36~: a new synthetic fillowite-type
 phosphate
;
_journal_coeditor_code FN3021
_journal_issue 8
_journal_name_full 'Acta Crystallographica Section C'
_journal_page_first i52
_journal_page_last i53
_journal_paper_doi 10.1107/S0108270109027188
_journal_volume 65
_journal_year 2009
_chemical_formula_analytical 'Na14.09 Mn44.51 (P O4)36'
_chemical_formula_iupac 'Na10 (Na,Mn)7 Mn43 (P O4)36'
_chemical_formula_moiety 'Mn135.94 Na42.33 O432 P108'
_chemical_formula_structural 'Na10 (Na,Mn)7 Mn43 (P O4)36'
_chemical_formula_sum 'Mn45.31 Na14.11 O144 P36'
_chemical_formula_weight 6232.86
_chemical_name_common 'Sodium manganese phosphate'
_chemical_name_systematic
;
Sodium manganese phosphate
;
_space_group_IT_number 148
_symmetry_cell_setting trigonal
_symmetry_space_group_name_Hall '-R 3'
_symmetry_space_group_name_H-M 'R -3 :H'
_atom_sites_solution_primary direct
_atom_sites_solution_secondary difmap
_cell_angle_alpha 90.00
_cell_angle_beta 90.00
_cell_angle_gamma 120.00
_cell_formula_units_Z 3
_cell_length_a 15.3053(7)
_cell_length_b 15.3053(7)
_cell_length_c 43.672(3)
_cell_measurement_reflns_used 5000
_cell_measurement_temperature 293(2)
_cell_measurement_theta_max 30.0
_cell_measurement_theta_min 2.8
_cell_volume 8859.7(8)
_computing_cell_refinement 'DIF4 (Stoe & Cie, 1991)'
_computing_data_collection 'DIF4 (Stoe & Cie, 1991)'
_computing_data_reduction 'REDU4 (Stoe & Cie, 1991)'
_computing_molecular_graphics 'ATOMS (Dowty, 1993)'
_computing_publication_material 'SHELXTL (Sheldrick, 2008)'
_computing_structure_refinement 'SHELXL97 (Sheldrick, 2008)'
_computing_structure_solution 'SHELXS97 (Sheldrick, 2008)'
_diffrn_ambient_temperature 293(2)
_diffrn_measured_fraction_theta_full 0.988
_diffrn_measured_fraction_theta_max 0.988
_diffrn_measurement_device_type 'Stoe IPDS'
_diffrn_measurement_method '\f and \w'
_diffrn_radiation_monochromator graphite
_diffrn_radiation_source 'fine-focus sealed tube'
_diffrn_radiation_type MoK\a
_diffrn_radiation_wavelength 0.71073
_diffrn_reflns_av_R_equivalents 0.1075
_diffrn_reflns_av_sigmaI/netI 0.0841
_diffrn_reflns_limit_h_max 21
_diffrn_reflns_limit_h_min -23
_diffrn_reflns_limit_k_max 23
_diffrn_reflns_limit_k_min -23
_diffrn_reflns_limit_l_max 65
_diffrn_reflns_limit_l_min -65
_diffrn_reflns_number 41372
_diffrn_reflns_theta_full 32.5
_diffrn_reflns_theta_max 32.5
_diffrn_reflns_theta_min 3.20
_diffrn_standards_decay_% 0
_diffrn_standards_interval_count 300
_diffrn_standards_interval_time 75
_diffrn_standards_number 2
_exptl_absorpt_coefficient_mu 5.38
_exptl_absorpt_correction_T_max 0.851
_exptl_absorpt_correction_T_min 0.773
_exptl_absorpt_correction_type psi-scan
_exptl_absorpt_process_details '(XSCANS; Siemens, 1991)'
_exptl_crystal_colour colourless
_exptl_crystal_density_diffrn 3.517
_exptl_crystal_density_method 'not measured'
_exptl_crystal_description 'Isometric crystal'
_exptl_crystal_F_000 8970
_exptl_crystal_size_max 0.050
_exptl_crystal_size_mid 0.040
_exptl_crystal_size_min 0.030
_refine_diff_density_max 0.975
_refine_diff_density_min -1.453
_refine_ls_extinction_coef 0.0000
_refine_ls_extinction_expression Fc^*^=kFc[1+0.001xFc^2^\l^3^/sin(2\q)]^-1/4^
_refine_ls_extinction_method 'SHELXL97 (Sheldrick, 2008)'
_refine_ls_goodness_of_fit_ref 0.857
_refine_ls_matrix_type full
_refine_ls_number_parameters 375
_refine_ls_number_reflns 7052
_refine_ls_number_restraints 2
_refine_ls_restrained_S_all 0.857
_refine_ls_R_factor_all 0.0802
_refine_ls_R_factor_gt 0.0384
_refine_ls_shift/su_max 0.001
_refine_ls_shift/su_mean 0.000
_refine_ls_structure_factor_coef Fsqd
_refine_ls_weighting_details 'calc w = 1/[\s^2^(Fo^2^)+(0.06P)^2^+2.15P] where P=(Fo^2^+2Fc^2^)/3'
_refine_ls_weighting_scheme calc
_refine_ls_wR_factor_gt 0.0729
_refine_ls_wR_factor_ref 0.0811
_reflns_number_gt 4405
_reflns_number_total 7052
_reflns_threshold_expression I>2\s(I)
_cod_data_source_file fn3021.cif
_cod_data_source_block I
_cod_original_sg_symbol_H-M 'R -3'
_cod_database_code 2017234
_cod_database_fobs_code 2017234

loop_
_symmetry_equiv_pos_as_xyz
'x, y, z'
'-y, x-y, z'
'-x+y, -x, z'
'x+2/3, y+1/3, z+1/3'
'-y+2/3, x-y+1/3, z+1/3'
'-x+y+2/3, -x+1/3, z+1/3'
'x+1/3, y+2/3, z+2/3'
'-y+1/3, x-y+2/3, z+2/3'
'-x+y+1/3, -x+2/3, z+2/3'
'-x, -y, -z'
'y, -x+y, -z'
'x-y, x, -z'
'-x+2/3, -y+1/3, -z+1/3'
'y+2/3, -x+y+1/3, -z+1/3'
'x-y+2/3, x+1/3, -z+1/3'
'-x+1/3, -y+2/3, -z+2/3'
'y+1/3, -x+y+2/3, -z+2/3'
'x-y+1/3, x+2/3, -z+2/3'

loop_
_atom_site_type_symbol
_atom_site_label
_atom_site_fract_x
_atom_site_fract_y
_atom_site_fract_z
_atom_site_U_iso_or_equiv
_atom_site_adp_type
_atom_site_calc_flag
_atom_site_refinement_flags
_atom_site_occupancy
_atom_site_disorder_assembly
_atom_site_disorder_group
Mn Mn1 0.0000 0.0000 0.0000 0.0132(3) Uani d S 1 . .
Mn Mn2 0.0000 0.0000 0.5000 0.0073(5) Uani d SP 0.666(14) . .
Na Na2 0.0000 0.0000 0.5000 0.0073(5) Uani d SP 0.33(2) . .
Mn Mn3 0.0000 0.0000 0.10168(2) 0.0117(3) Uani d SP 0.894(5) . .
Na Na4 0.0000 0.0000 0.32551(5) 0.0182(9) Uani d SP 0.977(12) . .
Mn Mn5 0.0000 0.0000 0.399240(19) 0.0114(3) Uani d SP 1 . .
Mn Mn6 0.41464(4) 0.24021(4) 0.041998(12) 0.01529(18) Uani d P 0.985(3) . .
Mn Mn7 0.11118(4) 0.55297(4) 0.032559(12) 0.01414(12) Uani d . 1 . .
Mn Mn8 0.01293(4) 0.34372(4) 0.084704(11) 0.01103(17) Uani d P 0.988(3) . .
Mn Mn9 0.26644(4) 0.33550(4) 0.080936(11) 0.01249(11) Uani d . 1 . .
Mn Mn10 0.58341(4) 0.09693(4) 0.114869(11) 0.01373(12) Uani d . 1 . .
Mn Mn11 0.22225(4) 0.12632(4) 0.128884(11) 0.01476(12) Uani d . 1 . .
Na Na12 0.23963(14) 0.25453(15) -0.00158(3) 0.0287(6) Uani d P 0.982(8) . .
Mn Mn13 0.0000 0.0000 0.175181(19) 0.0104(3) Uani d SP 0.982(5) . .
Na Na21 0.0000 0.0000 0.25154(6) 0.0254(10) Uani d SP 1 . .
Na Na31 0.04168(7) 0.40027(7) 0.167575(19) 0.0156(4) Uani d P 0.654(19) . .
Mn Mn31 0.04168(7) 0.40027(7) 0.167575(19) 0.0156(4) Uani d P 0.343(10) . .
P P1 0.21534(7) 0.42413(7) 0.032984(18) 0.01158(17) Uani d . 1 . .
P P2 0.54439(7) 0.11516(7) 0.042957(18) 0.01174(17) Uani d . 1 . .
P P3 0.57651(6) 0.10079(6) 0.194289(17) 0.00983(16) Uani d . 1 . .
P P4 0.21817(7) 0.13357(7) 0.205284(18) 0.01145(17) Uani d . 1 . .
P P5 0.21507(7) 0.46676(7) 0.221110(19) 0.01215(17) Uani d . 1 . .
P P6 0.46069(7) 0.22580(7) 0.277653(18) 0.01057(17) Uani d . 1 . .
O O1 0.15670(19) 0.37187(19) 0.06266(5) 0.0158(5) Uani d . 1 . .
O O2 0.24058(19) 0.53569(19) 0.03131(5) 0.0151(5) Uani d . 1 . .
O O3 0.31566(19) 0.42224(19) 0.03514(5) 0.0156(5) Uani d . 1 . .
O O4 0.1569(2) 0.36389(19) 0.00474(5) 0.0172(5) Uani d . 1 . .
O O5 0.5309(2) 0.2075(2) 0.04025(6) 0.0200(5) Uani d . 1 . .
O O6 0.44463(19) 0.01620(19) 0.05071(5) 0.0164(5) Uani d . 1 . .
O O7 0.62536(19) 0.1363(2) 0.06798(5) 0.0179(5) Uani d . 1 . .
O O8 0.5881(2) 0.0987(2) 0.01343(6) 0.0223(6) Uani d . 1 . .
O O9 0.55137(19) 0.04753(19) 0.16284(5) 0.0154(5) Uani d . 1 . .
O O10 0.6307(2) 0.21737(19) 0.19194(5) 0.0188(5) Uani d . 1 . .
O O11 0.47581(19) 0.0648(2) 0.21135(5) 0.0183(5) Uani d . 1 . .
O O12 0.6512(2) 0.0768(2) 0.21043(5) 0.0174(5) Uani d . 1 . .
O O13 0.2422(2) 0.1795(2) 0.17271(5) 0.0203(6) Uani d . 1 . .
O O14 0.11774(19) 0.03031(19) 0.20529(6) 0.0166(5) Uani d . 1 . .
O O15 0.20571(19) 0.20733(19) 0.22631(5) 0.0169(5) Uani d . 1 . .
O O16 0.29861(19) 0.1100(2) 0.21733(5) 0.0175(5) Uani d . 1 . .
O O17 0.2149(2) 0.5274(2) 0.19344(6) 0.0267(6) Uani d . 1 . .
O O18 0.10094(19) 0.37984(19) 0.22550(6) 0.0176(5) Uani d . 1 . .
O O19 0.2781(2) 0.4157(2) 0.21565(5) 0.0185(5) Uani d . 1 . .
O O20 0.2453(2) 0.5246(2) 0.25158(6) 0.0203(6) Uani d . 1 . .
O O21 0.51961(19) 0.25361(19) 0.24695(5) 0.0165(5) Uani d . 1 . .
O O22 0.40176(19) 0.10755(19) 0.28036(5) 0.0150(5) Uani d . 1 . .
O O23 0.37551(19) 0.2531(2) 0.27714(5) 0.0158(5) Uani d . 1 . .
O O24 0.5276(2) 0.2723(2) 0.30529(6) 0.0207(6) Uani d . 1 . .

loop_
_atom_site_aniso_label
_atom_site_aniso_U_11
_atom_site_aniso_U_22
_atom_site_aniso_U_33
_atom_site_aniso_U_12
_atom_site_aniso_U_13
_atom_site_aniso_U_23
Mn1 0.0138(4) 0.0138(4) 0.0120(5) 0.00691(19) 0.000 0.000
Mn2 0.0077(6) 0.0077(6) 0.0065(7) 0.0038(3) 0.000 0.000
Na2 0.0077(6) 0.0077(6) 0.0065(7) 0.0038(3) 0.000 0.000
Mn3 0.0112(4) 0.0112(4) 0.0127(5) 0.0056(2) 0.000 0.000
Na4 0.0217(12) 0.0217(12) 0.0113(12) 0.0109(6) 0.000 0.000
Mn5 0.0107(3) 0.0107(3) 0.0128(4) 0.00535(17) 0.000 0.000
Mn6 0.0104(3) 0.0161(3) 0.0183(3) 0.0058(2) -0.0018(2) -0.0050(2)
Mn7 0.0143(3) 0.0119(3) 0.0173(2) 0.0073(2) 0.00447(19) 0.00245(19)
Mn8 0.0125(3) 0.0115(3) 0.0095(2) 0.0064(2) -0.00028(18) 0.00049(18)
Mn9 0.0140(3) 0.0136(3) 0.0095(2) 0.0067(2) 0.00015(18) -0.00024(18)
Mn10 0.0189(3) 0.0117(3) 0.0108(2) 0.0077(2) 0.00066(19) 0.00040(18)
Mn11 0.0149(3) 0.0147(3) 0.0101(2) 0.0040(2) -0.00056(19) -0.00158(18)
Na12 0.0387(12) 0.0451(12) 0.0186(8) 0.0332(10) -0.0062(7) -0.0040(7)
Mn13 0.0114(4) 0.0114(4) 0.0085(4) 0.00569(18) 0.000 0.000
Na21 0.0295(13) 0.0295(13) 0.0173(14) 0.0148(6) 0.000 0.000
Na31 0.0215(6) 0.0232(6) 0.0104(5) 0.0175(5) 0.0018(3) 0.0019(3)
Mn31 0.0215(6) 0.0232(6) 0.0104(5) 0.0175(5) 0.0018(3) 0.0019(3)
P1 0.0119(4) 0.0113(4) 0.0110(3) 0.0054(3) 0.0000(3) -0.0002(3)
P2 0.0110(4) 0.0123(4) 0.0112(4) 0.0053(3) 0.0010(3) 0.0020(3)
P3 0.0108(4) 0.0108(4) 0.0083(3) 0.0058(3) -0.0002(3) 0.0002(3)
P4 0.0112(4) 0.0140(4) 0.0097(3) 0.0067(4) -0.0007(3) -0.0010(3)
P5 0.0136(4) 0.0113(4) 0.0116(4) 0.0062(3) 0.0008(3) -0.0007(3)
P6 0.0117(4) 0.0119(4) 0.0081(3) 0.0059(3) 0.0008(3) 0.0005(3)
O1 0.0152(12) 0.0168(13) 0.0141(11) 0.0071(11) 0.0029(9) 0.0033(9)
O2 0.0171(13) 0.0131(12) 0.0148(11) 0.0074(11) -0.0023(9) -0.0005(9)
O3 0.0141(12) 0.0163(13) 0.0180(11) 0.0089(11) -0.0007(9) 0.0008(9)
O4 0.0205(14) 0.0157(13) 0.0147(11) 0.0087(11) -0.0034(10) -0.0022(9)
O5 0.0204(14) 0.0152(13) 0.0262(13) 0.0103(12) 0.0031(11) 0.0058(10)
O6 0.0151(12) 0.0136(12) 0.0179(11) 0.0051(10) 0.0040(9) 0.0003(9)
O7 0.0139(12) 0.0240(14) 0.0155(11) 0.0093(11) 0.0003(9) 0.0026(10)
O8 0.0210(14) 0.0340(16) 0.0154(12) 0.0165(13) 0.0059(10) 0.0045(11)
O9 0.0190(13) 0.0153(12) 0.0117(10) 0.0084(11) -0.0011(9) -0.0018(9)
O10 0.0280(15) 0.0124(12) 0.0137(11) 0.0084(11) -0.0003(10) -0.0004(9)
O11 0.0129(12) 0.0271(15) 0.0140(11) 0.0094(11) 0.0022(9) 0.0022(10)
O12 0.0178(13) 0.0198(13) 0.0181(11) 0.0120(11) -0.0018(10) 0.0035(10)
O13 0.0229(14) 0.0293(15) 0.0131(11) 0.0162(13) 0.0008(10) 0.0019(10)
O14 0.0131(12) 0.0155(13) 0.0196(12) 0.0059(11) -0.0031(9) -0.0003(10)
O15 0.0144(13) 0.0177(13) 0.0175(11) 0.0070(11) 0.0018(9) -0.0047(10)
O16 0.0139(12) 0.0210(14) 0.0190(12) 0.0097(11) 0.0010(10) 0.0053(10)
O17 0.0294(16) 0.0307(17) 0.0278(14) 0.0209(14) 0.0093(12) 0.0144(12)
O18 0.0148(13) 0.0157(13) 0.0192(12) 0.0053(11) 0.0008(10) -0.0007(10)
O19 0.0230(14) 0.0231(14) 0.0151(11) 0.0159(12) -0.0024(10) -0.0040(10)
O20 0.0206(14) 0.0166(13) 0.0196(12) 0.0062(11) 0.0027(10) -0.0068(10)
O21 0.0143(13) 0.0198(13) 0.0146(11) 0.0078(11) 0.0012(9) 0.0012(9)
O22 0.0167(13) 0.0138(12) 0.0150(11) 0.0079(11) 0.0045(9) 0.0023(9)
O23 0.0163(13) 0.0186(13) 0.0142(11) 0.0100(11) 0.0007(9) 0.0003(9)
O24 0.0182(14) 0.0277(15) 0.0137(11) 0.0096(12) -0.0040(10) -0.0045(10)

loop_
_atom_type_symbol
_atom_type_description
_atom_type_scat_dispersion_real
_atom_type_scat_dispersion_imag
_atom_type_scat_source
O O 0.0106 0.0060 'International Tables Vol C Tables 4.2.6.8 and 6.1.1.4'
Na Na 0.0362 0.0249 'International Tables Vol C Tables 4.2.6.8 and 6.1.1.4'
P P 0.1023 0.0942 'International Tables Vol C Tables 4.2.6.8 and 6.1.1.4'
Mn Mn 0.3368 0.7283 'International Tables Vol C Tables 4.2.6.8 and 6.1.1.4'

loop_
_geom_angle_atom_site_label_1
_geom_angle_atom_site_label_2
_geom_angle_atom_site_label_3
_geom_angle_site_symmetry_1
_geom_angle_site_symmetry_3
_geom_angle
_geom_angle_publ_flag
O24 Mn1 O24 13 7_444 180.00(15) ?
O24 Mn1 O24 13 15_445 92.40(9) ?
O24 Mn1 O24 7_444 15_445 87.60(9) ?
O24 Mn1 O24 13 9_554 87.60(9) ?
O24 Mn1 O24 7_444 9_554 92.40(9) ?
O24 Mn1 O24 15_445 9_554 180.00(15) ?
O24 Mn1 O24 13 14_455 92.40(9) ?
O24 Mn1 O24 7_444 14_455 87.60(9) ?
O24 Mn1 O24 15_445 14_455 92.40(9) ?
O24 Mn1 O24 9_554 14_455 87.60(9) ?
O24 Mn1 O24 13 8_544 87.60(9) ?
O24 Mn1 O24 7_444 8_544 92.40(9) ?
O24 Mn1 O24 15_445 8_544 87.60(9) ?
O24 Mn1 O24 9_554 8_544 92.40(9) ?
O24 Mn1 O24 14_455 8_544 180.00(15) ?
O17 Mn2 O17 5 17_445 180.0000(10) ?
O17 Mn2 O17 5 4_445 96.63(10) ?
O17 Mn2 O17 17_445 4_445 83.37(10) ?
O17 Mn2 O17 5 16 83.37(10) ?
O17 Mn2 O17 17_445 16 96.63(10) ?
O17 Mn2 O17 4_445 16 180.00(17) ?
O17 Mn2 O17 5 6_455 96.63(10) ?
O17 Mn2 O17 17_445 6_455 83.37(10) ?
O17 Mn2 O17 4_445 6_455 96.63(10) ?
O17 Mn2 O17 16 6_455 83.37(10) ?
O17 Mn2 O17 5 18_545 83.37(10) ?
O17 Mn2 O17 17_445 18_545 96.63(10) ?
O17 Mn2 O17 4_445 18_545 83.37(10) ?
O17 Mn2 O17 16 18_545 96.63(10) ?
O17 Mn2 O17 6_455 18_545 180.0000(10) ?
O21 Mn3 O21 15_445 13 110.05(7) ?
O21 Mn3 O21 15_445 14_455 110.04(7) ?
O21 Mn3 O21 13 14_455 110.04(7) ?
O21 Mn3 O10 15_445 15_445 91.04(10) ?
O21 Mn3 O10 13 15_445 80.48(10) ?
O21 Mn3 O10 14_455 15_445 150.07(10) ?
O21 Mn3 O10 15_445 14_455 80.48(10) ?
O21 Mn3 O10 13 14_455 150.08(10) ?
O21 Mn3 O10 14_455 14_455 91.03(10) ?
O10 Mn3 O10 15_445 14_455 71.17(10) ?
O21 Mn3 O10 15_445 13 150.07(10) ?
O21 Mn3 O10 13 13 91.03(10) ?
O21 Mn3 O10 14_455 13 80.48(9) ?
O10 Mn3 O10 15_445 13 71.17(10) ?
O10 Mn3 O10 14_455 13 71.17(10) ?
O5 Na4 O5 15_445 13 90.08(11) ?
O5 Na4 O5 15_445 14_455 90.08(11) ?
O5 Na4 O5 13 14_455 90.08(11) ?
O5 Na4 O2 15_445 5 107.38(9) ?
O5 Na4 O2 13 5 86.84(9) ?
O5 Na4 O2 14_455 5 162.26(9) ?
O5 Na4 O2 15_445 4_445 86.84(9) ?
O5 Na4 O2 13 4_445 162.26(9) ?
O5 Na4 O2 14_455 4_445 107.38(9) ?
O2 Na4 O2 5 4_445 77.46(10) ?
O5 Na4 O2 15_445 6_455 162.26(10) ?
O5 Na4 O2 13 6_455 107.38(9) ?
O5 Na4 O2 14_455 6_455 86.84(9) ?
O2 Na4 O2 5 6_455 77.46(10) ?
O2 Na4 O2 4_445 6_455 77.45(10) ?
O5 Na4 O8 15_445 15_445 51.34(8) ?
O5 Na4 O8 13 15_445 75.56(8) ?
O5 Na4 O8 14_455 15_445 137.80(11) ?
O2 Na4 O8 5 15_445 57.88(7) ?
O2 Na4 O8 4_445 15_445 88.98(8) ?
O2 Na4 O8 6_455 15_445 135.21(10) ?
O5 Na4 O8 15_445 14_455 75.56(8) ?
O5 Na4 O8 13 14_455 137.80(11) ?
O5 Na4 O8 14_455 14_455 51.34(8) ?
O2 Na4 O8 5 14_455 135.20(10) ?
O2 Na4 O8 4_445 14_455 57.87(7) ?
O2 Na4 O8 6_455 14_455 88.97(8) ?
O8 Na4 O8 15_445 14_455 119.413(16) ?
O5 Na4 O8 15_445 13 137.80(11) ?
O5 Na4 O8 13 13 51.34(8) ?
O5 Na4 O8 14_455 13 75.55(8) ?
O2 Na4 O8 5 13 88.97(8) ?
O2 Na4 O8 4_445 13 135.20(10) ?
O2 Na4 O8 6_455 13 57.87(7) ?
O8 Na4 O8 15_445 13 119.412(16) ?
O8 Na4 O8 14_455 13 119.410(16) ?
O20 Mn5 O20 17_445 16 108.94(8) ?
O20 Mn5 O20 17_445 18_545 108.94(8) ?
O20 Mn5 O20 16 18_545 108.94(8) ?
O20 Mn5 O2 17_445 5 159.19(10) ?
O20 Mn5 O2 16 5 85.72(10) ?
O20 Mn5 O2 18_545 5 78.62(10) ?
O20 Mn5 O2 17_445 4_445 78.62(10) ?
O20 Mn5 O2 16 4_445 159.19(10) ?
O20 Mn5 O2 18_545 4_445 85.72(10) ?
O2 Mn5 O2 5 4_445 82.77(9) ?
O20 Mn5 O2 17_445 6_455 85.72(9) ?
O20 Mn5 O2 16 6_455 78.62(10) ?
O20 Mn5 O2 18_545 6_455 159.19(10) ?
O2 Mn5 O2 5 6_455 82.77(9) ?
O2 Mn5 O2 4_445 6_455 82.77(9) ?
O5 Mn6 O4 . 11 99.19(10) ?
O5 Mn6 O7 . 3_665 89.45(11) ?
O4 Mn6 O7 11 3_665 135.81(10) ?
O5 Mn6 O22 . 13 160.23(10) ?
O4 Mn6 O22 11 13 87.08(9) ?
O7 Mn6 O22 3_665 13 99.12(10) ?
O5 Mn6 O23 . 13 95.72(10) ?
O4 Mn6 O23 11 13 89.83(9) ?
O7 Mn6 O23 3_665 13 132.60(9) ?
O22 Mn6 O23 13 13 65.39(9) ?
O5 Mn6 O8 . 3_665 96.15(10) ?
O4 Mn6 O8 11 3_665 74.81(9) ?
O7 Mn6 O8 3_665 3_665 61.16(8) ?
O22 Mn6 O8 13 3_665 103.60(9) ?
O23 Mn6 O8 13 3_665 161.90(9) ?

loop_
_geom_bond_atom_site_label_1
_geom_bond_atom_site_label_2
_geom_bond_site_symmetry_2
_geom_bond_distance
Mn1 O24 13 2.216(3)
Mn1 O24 7_444 2.216(3)
Mn1 O24 15_445 2.216(3)
Mn1 O24 9_554 2.216(3)
Mn1 O24 14_455 2.216(3)
Mn1 O24 8_544 2.216(3)
Mn2 O17 5 2.309(3)
Mn2 O17 17_445 2.309(3)
Mn2 O17 4_445 2.309(3)
Mn2 O17 16 2.309(3)
Mn2 O17 6_455 2.309(3)
Mn2 O17 18_545 2.309(3)
Mn3 O21 13 2.063(3)
Mn3 O21 14_455 2.063(2)
Mn3 O10 15_445 2.342(3)
Mn3 O10 14_455 2.342(3)
Mn3 O10 13 2.342(3)
Na4 O5 15_445 2.456(3)
Na4 O5 13 2.456(3)
Na4 O5 14_455 2.456(3)
Na4 O2 5 2.472(3)
Na4 O2 4_445 2.472(3)
Na4 O2 6_455 2.472(3)
Na4 O8 15_445 3.175(3)
Na4 O8 14_455 3.176(3)
Na4 O8 13 3.176(3)
Mn5 O20 17_445 2.023(3)
Mn5 O20 16 2.023(3)
Mn5 O20 18_545 2.023(3)
Mn5 O2 5 2.339(2)
Mn5 O2 4_445 2.339(2)
Mn5 O2 6_455 2.339(2)
Mn6 O5 . 2.077(3)
Mn6 O4 11 2.152(2)
Mn6 O7 3_665 2.159(3)
Mn6 O22 13 2.242(3)
Mn6 O23 13 2.308(3)
Mn6 O8 3_665 2.599(3)
Mn6 O16 13 3.292(2)
Mn7 O3 3_565 2.050(3)
Mn7 O6 2 2.085(3)
Mn7 O8 11_565 2.090(3)
Mn7 O2 . 2.126(3)
Mn7 O20 14_455 2.415(3)
Mn7 O8 2 2.973(3)
Mn7 O2 3_565 3.003(3)
Mn8 O12 13 2.148(2)
Mn8 O6 2 2.159(2)
Mn8 O23 14_455 2.194(3)
Mn8 O19 14_455 2.220(3)
Mn8 O1 . 2.237(3)
Mn8 O15 14_455 2.281(3)
Mn9 O22 13 2.067(2)
Mn9 O18 15 2.075(3)
Mn9 O11 13 2.102(2)
Mn9 O1 . 2.169(3)
Mn9 O3 . 2.309(2)
Mn9 O16 13 3.222(3)
Mn9 O20 15 3.223(3)
Mn10 O18 13 2.096(3)
Mn10 O7 . 2.140(2)
Mn10 O14 14 2.142(3)
Mn10 O15 13 2.159(3)
Mn10 O9 . 2.198(2)
Mn10 O16 14 2.669(3)
Mn10 O19 13 2.873(3)
Mn10 O6 . 3.356(3)
Mn11 O13 . 2.042(2)
Mn11 O16 13 2.046(3)
Mn11 O21 13 2.111(2)
Mn11 O12 15_445 2.342(3)
Mn11 O10 15_445 2.408(3)
Mn11 O11 13 2.471(3)
Mn11 O10 13 2.829(3)
Na12 O4 11 2.355(3)
Na12 O22 13 2.488(3)
Na12 O24 9_554 2.492(3)
Na12 O23 9_554 2.538(3)
Na12 O4 . 2.570(3)
Na12 O3 . 2.744(3)
Na12 O24 13 2.873(3)
Mn13 O14 3 2.087(2)
Mn13 O14 2 2.087(2)
Mn13 O14 . 2.087(2)
Mn13 O10 15_445 2.157(3)
Mn13 O10 14_455 2.157(3)
Mn13 O10 13 2.157(3)
Mn13 O13 . 3.334(3)
Mn13 O13 3 3.334(3)
Na21 O14 3 2.590(3)
Na21 O14 . 2.590(3)
Na21 O14 2 2.590(3)
Na21 O5 15_445 2.706(3)
Na21 O5 13 2.706(3)
Na21 O5 14_455 2.706(3)
Na21 O7 15_445 2.820(3)
Na21 O7 14_455 2.820(3)
Na21 O7 13 2.820(3)
Na21 O15 . 3.347(3)
Na31 O19 14_455 2.374(3)
Na31 O9 13 2.516(3)
Na31 O9 2 2.566(3)
Na31 O11 2 2.570(3)
Na31 O17 . 2.633(3)
Na31 O13 14_455 2.654(3)
Na31 O18 . 2.758(3)
Na31 O12 13 2.814(3)
P1 O4 . 1.532(3)
P1 O1 . 1.551(2)
P1 O2 . 1.553(3)
P1 O3 . 1.553(3)
P2 O8 . 1.531(3)
P2 O5 . 1.532(3)
P2 O6 . 1.558(3)
P2 O7 . 1.560(3)
P3 O12 . 1.537(3)
P3 O11 . 1.544(3)
P3 O9 . 1.545(2)
P3 O10 . 1.550(3)
P4 O16 . 1.539(3)
P4 O15 . 1.539(3)
P4 O13 . 1.548(3)
P4 O14 . 1.559(3)
P5 O17 . 1.524(3)
P5 O19 . 1.532(3)
P5 O20 . 1.536(3)
P5 O18 . 1.592(3)
P6 O24 . 1.511(3)
P6 O21 . 1.552(3)
P6 O23 . 1.556(3)
P6 O22 . 1.572(3)

loop_
_geom_contact_atom_site_label_1
_geom_contact_atom_site_label_2
_geom_contact_distance
_geom_contact_site_symmetry_1
_geom_contact_site_symmetry_2
_geom_contact_publ_flag
? ? ? ? ? ?
